data_7018241
loop_
_publ_author_name
'Zlatogorsky, Sergey'
'Ingleson, Michael J.'

_publ_section_title
;
 Synthesis and solvent dependent reactivity of chelating
 bis-N-heterocyclic carbene complexes of Fe((II)) hydrides.
;
_journal_issue 9
_journal_name_full 'Dalton transactions (Cambridge, England : 2003)'
_journal_page_first 2685
_journal_page_last 2693
_journal_paper_doi 10.1039/c2dt12048h
_journal_volume 41
_journal_year 2012
_chemical_formula_moiety 'C44 H62 B Fe N4'
_chemical_formula_sum 'C44 H62 B Fe N4'
_chemical_formula_weight 713.64
_chemical_name_systematic
;
?
;
_space_group_IT_number 19
_symmetry_cell_setting orthorhombic
_symmetry_space_group_name_Hall 'P 2ac 2ab'
_symmetry_space_group_name_H-M 'P 21 21 21'
_atom_sites_solution_hydrogens geom
_atom_sites_solution_primary direct
_atom_sites_solution_secondary difmap
_audit_creation_method SHELXL-97
_cell_angle_alpha 90.00
_cell_angle_beta 90.00
_cell_angle_gamma 90.00
_cell_formula_units_Z 4
_cell_length_a 9.8336(9)
_cell_length_b 16.747(2)
_cell_length_c 25.057(3)
_cell_measurement_reflns_used 6136
_cell_measurement_temperature 100(2)
_cell_measurement_theta_max 28.5296
_cell_measurement_theta_min 2.9282
_cell_volume 4126.5(8)
_computing_cell_refinement
;
CrysAlis RED, Oxford Diffraction Ltd.,
Version 1.171.33.52 (release 06-11-2009 CrysAlis171 .NET)
(compiled Nov 6 2009,16:24:50)
;
_computing_data_collection
;
CrysAlis CCD, Oxford Diffraction Ltd.,
Version 1.171.33.52 (release 06-11-2009 CrysAlis171 .NET)
(compiled Nov 6 2009,16:24:50)
;
_computing_data_reduction
;
CrysAlis RED, Oxford Diffraction Ltd.,
Version 1.171.33.52 (release 06-11-2009 CrysAlis171 .NET)
(compiled Nov 6 2009,16:24:50)
;
_computing_molecular_graphics 'SHELXL-97 (Sheldrick, 1997)'
_computing_publication_material 'SHELXL-97 (Sheldrick, 1997)'
_computing_structure_refinement 'SHELXL-97 (Sheldrick, 1997)'
_computing_structure_solution 'SHELXS-97 (Sheldrick, 1990)'
_diffrn_ambient_temperature 100(2)
_diffrn_detector_area_resol_mean 8.3367
_diffrn_measured_fraction_theta_full 0.995
_diffrn_measured_fraction_theta_max 0.995
_diffrn_measurement_device_type 'Oxford Diffraction XCalibur 2'
_diffrn_measurement_method 'phi and omega'
_diffrn_radiation_monochromator graphite
_diffrn_radiation_source 'Enhance (Mo) X-ray Source'
_diffrn_radiation_type MoK\a
_diffrn_radiation_wavelength 0.71073
_diffrn_reflns_av_R_equivalents 0.0811
_diffrn_reflns_av_sigmaI/netI 0.0845
_diffrn_reflns_limit_h_max 11
_diffrn_reflns_limit_h_min -11
_diffrn_reflns_limit_k_max 19
_diffrn_reflns_limit_k_min -19
_diffrn_reflns_limit_l_max 22
_diffrn_reflns_limit_l_min -29
_diffrn_reflns_number 26707
_diffrn_reflns_theta_full 25.03
_diffrn_reflns_theta_max 25.03
_diffrn_reflns_theta_min 3.74
_exptl_absorpt_coefficient_mu 0.399
_exptl_absorpt_correction_T_max 0.9803
_exptl_absorpt_correction_T_min 0.7406
_exptl_absorpt_correction_type multi-scan
_exptl_absorpt_process_details
;
CrysAlisPro, Oxford Diffraction Ltd.,
Version 1.171.33.52 (release 06-11-2009 CrysAlis171 .NET)
(compiled Nov 6 2009,16:24:50)
Empirical absorption correction using spherical harmonics,
implemented in SCALE3 ABSPACK scaling algorithm.
;
_exptl_crystal_colour yellow
_exptl_crystal_density_diffrn 1.149
_exptl_crystal_density_method 'not measured'
_exptl_crystal_description plate
_exptl_crystal_F_000 1540
_exptl_crystal_size_max 0.80
_exptl_crystal_size_mid 0.30
_exptl_crystal_size_min 0.05
_refine_diff_density_max 0.504
_refine_diff_density_min -0.357
_refine_diff_density_rms 0.066
_refine_ls_abs_structure_details 'Flack H D (1983), Acta Cryst. A39, 876-881'
_refine_ls_abs_structure_Flack -0.04(3)
_refine_ls_extinction_method none
_refine_ls_goodness_of_fit_ref 1.033
_refine_ls_hydrogen_treatment constr
_refine_ls_matrix_type full
_refine_ls_number_parameters 483
_refine_ls_number_reflns 7246
_refine_ls_number_restraints 327
_refine_ls_restrained_S_all 1.074
_refine_ls_R_factor_all 0.1120
_refine_ls_R_factor_gt 0.0725
_refine_ls_shift/su_max 0.001
_refine_ls_shift/su_mean 0.001
_refine_ls_structure_factor_coef Fsqd
_refine_ls_weighting_details 'calc w=1/[\s^2^(Fo^2^)+(0.0986P)^2^+2.7180P] where P=(Fo^2^+2Fc^2^)/3'
_refine_ls_weighting_scheme calc
_refine_ls_wR_factor_gt 0.1743
_refine_ls_wR_factor_ref 0.2013
_reflns_number_gt 5018
_reflns_number_total 7246
_reflns_threshold_expression >2sigma(I)
_cod_data_source_file c2dt12048h.txt
_cod_data_source_block c:\workdo~1\crystals\omji94~1\fromch~1\omji94
_cod_original_cell_volume 4126.3(8)
_cod_original_sg_symbol_H-M P212121
_cod_database_code 7018241

loop_
_symmetry_equiv_pos_as_xyz
'x, y, z'
'-x+1/2, -y, z+1/2'
'x+1/2, -y+1/2, -z'
'-x, y+1/2, -z+1/2'

loop_
_atom_site_label
_atom_site_type_symbol
_atom_site_fract_x
_atom_site_fract_y
_atom_site_fract_z
_atom_site_U_iso_or_equiv
_atom_site_adp_type
_atom_site_occupancy
_atom_site_symmetry_multiplicity
_atom_site_calc_flag
_atom_site_refinement_flags
_atom_site_disorder_assembly
_atom_site_disorder_group
Fe1 Fe 0.40795(8) 0.03417(5) 0.98289(3) 0.0431(3) Uani 1 1 d . . .
B1 B 0.1740(14) -0.2329(5) 0.8787(3) 0.086(3) Uani 1 1 d . . .
N1 N 0.2915(6) -0.1067(3) 0.93020(17) 0.0451(13) Uani 1 1 d . . .
N2 N 0.2893(4) -0.0124(2) 0.87285(16) 0.0314(10) Uani 1 1 d . . .
N3 N 0.2827(6) -0.1090(3) 1.02523(18) 0.0554(15) Uani 1 1 d . . .
N4 N 0.2560(5) -0.0206(3) 1.08494(17) 0.0434(12) Uani 1 1 d . . .
C1 C 0.3270(5) -0.0276(3) 0.92421(18) 0.0333(12) Uani 1 1 d . . .
C2 C 0.2324(8) -0.1412(3) 0.8847(2) 0.0503(16) Uani 1 1 d U . .
C3 C 0.2331(7) -0.0798(3) 0.8499(2) 0.0425(14) Uani 1 1 d U . .
H3 H 0.1994 -0.0826 0.8144 0.051 Uiso 1 1 calc R . .
C4 C 0.3261(9) -0.1498(3) 0.9781(2) 0.063(2) Uani 1 1 d . . .
H4A H 0.2832 -0.2033 0.9769 0.076 Uiso 1 1 calc R . .
H4B H 0.4259 -0.1574 0.9795 0.076 Uiso 1 1 calc R . .
C5 C 0.3079(6) -0.0312(4) 1.03515(18) 0.0375(13) Uani 1 1 d . . .
C6 C 0.2173(11) -0.1461(4) 1.0668(3) 0.087(3) Uani 1 1 d U . .
H6 H 0.1881 -0.2001 1.0682 0.104 Uiso 1 1 calc R . .
C7 C 0.2032(10) -0.0920(4) 1.1042(3) 0.074(2) Uani 1 1 d U . .
H7 H 0.1639 -0.1001 1.1384 0.089 Uiso 1 1 calc R . .
C8 C 0.3169(7) 0.0587(3) 0.8419(2) 0.0442(13) Uani 1 1 d U . .
C9 C 0.4309(8) 0.0540(4) 0.8061(2) 0.0622(15) Uani 1 1 d U . .
C10 C 0.4533(10) 0.1224(6) 0.7746(3) 0.086(2) Uani 1 1 d U . .
H10 H 0.5261 0.1231 0.7497 0.103 Uiso 1 1 calc R . .
C11 C 0.3754(11) 0.1846(5) 0.7793(3) 0.087(2) Uani 1 1 d U . .
H11 H 0.3975 0.2300 0.7582 0.105 Uiso 1 1 calc R . .
C12 C 0.2633(11) 0.1908(4) 0.8122(3) 0.079(2) Uani 1 1 d U . .
H12 H 0.2084 0.2375 0.8125 0.095 Uiso 1 1 calc R . .
C13 C 0.2326(9) 0.1231(4) 0.8462(2) 0.0596(15) Uani 1 1 d U . .
C14 C 0.5183(8) -0.0188(6) 0.7999(3) 0.0787(19) Uani 1 1 d U . .
H14 H 0.5030 -0.0556 0.8307 0.094 Uiso 1 1 calc R . .
C15 C 0.6699(8) 0.0057(9) 0.7979(3) 0.129(4) Uani 1 1 d U . .
H15A H 0.6959 0.0169 0.7609 0.194 Uiso 1 1 calc R . .
H15B H 0.7260 -0.0379 0.8118 0.194 Uiso 1 1 calc R . .
H15C H 0.6837 0.0536 0.8196 0.194 Uiso 1 1 calc R . .
C16 C 0.4798(10) -0.0604(7) 0.7488(3) 0.105(3) Uani 1 1 d U . .
H16A H 0.3824 -0.0728 0.7493 0.157 Uiso 1 1 calc R . .
H16B H 0.5320 -0.1101 0.7455 0.157 Uiso 1 1 calc R . .
H16C H 0.5000 -0.0255 0.7184 0.157 Uiso 1 1 calc R . .
C17 C 0.1119(9) 0.1233(4) 0.8829(3) 0.0751(19) Uani 1 1 d U . .
H17 H 0.1355 0.0911 0.9152 0.090 Uiso 1 1 calc R . .
C18 C 0.0782(13) 0.2100(5) 0.9014(4) 0.129(4) Uani 1 1 d U . .
H18A H 0.0694 0.2447 0.8701 0.194 Uiso 1 1 calc R . .
H18B H 0.1515 0.2299 0.9243 0.194 Uiso 1 1 calc R . .
H18C H -0.0075 0.2099 0.9213 0.194 Uiso 1 1 calc R . .
C19 C -0.0124(10) 0.0863(6) 0.8572(4) 0.107(3) Uani 1 1 d U . .
H19A H -0.0266 0.1100 0.8219 0.160 Uiso 1 1 calc R . .
H19B H -0.0923 0.0963 0.8796 0.160 Uiso 1 1 calc R . .
H19C H 0.0013 0.0286 0.8535 0.160 Uiso 1 1 calc R . .
C20 C 0.2504(6) 0.0531(3) 1.1154(2) 0.0408(13) Uani 1 1 d U . .
C21 C 0.1445(7) 0.1062(4) 1.1069(2) 0.0531(14) Uani 1 1 d U B .
C22 C 0.1475(9) 0.1775(5) 1.1363(3) 0.0703(18) Uani 1 1 d U . .
H22 H 0.0800 0.2170 1.1302 0.084 Uiso 1 1 calc R . .
C23 C 0.2459(9) 0.1906(4) 1.1733(3) 0.0676(18) Uani 1 1 d U . .
H23 H 0.2471 0.2395 1.1925 0.081 Uiso 1 1 calc R . .
C24 C 0.3429(7) 0.1346(4) 1.1831(2) 0.0545(15) Uani 1 1 d U . .
H24 H 0.4083 0.1444 1.2103 0.065 Uiso 1 1 calc R . .
C25 C 0.3491(6) 0.0642(4) 1.1550(2) 0.0445(13) Uani 1 1 d U . .
C26 C 0.0300(8) 0.0846(5) 1.0690(3) 0.0781(19) Uani 1 1 d U . .
H26 H 0.0747 0.0556 1.0389 0.094 Uiso 1 1 calc R A 1
C27A C 0.042(2) 0.1379(11) 1.0186(7) 0.091(4) Uani 0.50 1 d PU B 2
H27A H -0.0393 0.1313 0.9965 0.136 Uiso 0.50 1 calc PR B 2
H27B H 0.1227 0.1222 0.9982 0.136 Uiso 0.50 1 calc PR B 2
H27C H 0.0504 0.1940 1.0294 0.136 Uiso 0.50 1 calc PR B 2
C28A C -0.1051(16) 0.1204(12) 1.0979(7) 0.084(4) Uani 0.50 1 d PU B 2
H28A H -0.0931 0.1778 1.1042 0.125 Uiso 0.50 1 calc PR B 2
H28B H -0.1193 0.0932 1.1321 0.125 Uiso 0.50 1 calc PR B 2
H28C H -0.1844 0.1119 1.0749 0.125 Uiso 0.50 1 calc PR B 2
C28B C -0.0734(15) 0.0213(12) 1.0950(7) 0.090(4) Uani 0.50 1 d PU B 1
H28D H -0.1247 0.0470 1.1238 0.135 Uiso 0.50 1 calc PR B 1
H28E H -0.0220 -0.0239 1.1094 0.135 Uiso 0.50 1 calc PR B 1
H28F H -0.1366 0.0022 1.0676 0.135 Uiso 0.50 1 calc PR B 1
C27B C -0.0562(18) 0.1389(11) 1.0451(8) 0.093(4) Uani 0.50 1 d PU B 1
H27D H -0.0030 0.1834 1.0307 0.139 Uiso 0.50 1 calc PR B 1
H27E H -0.1210 0.1592 1.0716 0.139 Uiso 0.50 1 calc PR B 1
H27F H -0.1060 0.1127 1.0161 0.139 Uiso 0.50 1 calc PR B 1
C29 C 0.4551(7) 0.0020(5) 1.1673(2) 0.0633(18) Uani 1 1 d U . .
H29 H 0.4637 -0.0343 1.1358 0.076 Uiso 1 1 calc R . .
C30 C 0.5974(8) 0.0410(7) 1.1784(3) 0.109(3) Uani 1 1 d U . .
H30A H 0.6178 0.0801 1.1504 0.164 Uiso 1 1 calc R . .
H30B H 0.6676 -0.0005 1.1785 0.164 Uiso 1 1 calc R . .
H30C H 0.5958 0.0678 1.2131 0.164 Uiso 1 1 calc R . .
C31 C 0.4077(11) -0.0474(5) 1.2154(3) 0.096(3) Uani 1 1 d U . .
H31A H 0.3989 -0.0126 1.2466 0.144 Uiso 1 1 calc R . .
H31B H 0.4745 -0.0894 1.2229 0.144 Uiso 1 1 calc R . .
H31C H 0.3195 -0.0719 1.2074 0.144 Uiso 1 1 calc R . .
C32 C 0.6226(7) 0.0315(7) 0.9766(4) 0.099(2) Uani 1 1 d U . .
C33 C 0.5837(9) 0.0530(7) 1.0285(3) 0.097(2) Uani 1 1 d U . .
H33 H 0.6196 0.0243 1.0580 0.117 Uiso 1 1 calc R . .
C34 C 0.4928(10) 0.1163(6) 1.0378(3) 0.086(2) Uani 1 1 d U . .
H34 H 0.4721 0.1308 1.0736 0.103 Uiso 1 1 calc R . .
C35 C 0.4322(10) 0.1584(5) 0.9964(3) 0.087(2) Uani 1 1 d U . .
H35 H 0.3661 0.1986 1.0031 0.104 Uiso 1 1 calc R . .
C36 C 0.4718(9) 0.1396(5) 0.9454(3) 0.076(2) Uani 1 1 d U . .
H36 H 0.4344 0.1686 0.9164 0.091 Uiso 1 1 calc R . .
C37 C 0.5646(8) 0.0794(6) 0.9352(3) 0.083(2) Uani 1 1 d U . .
H37 H 0.5909 0.0695 0.8993 0.100 Uiso 1 1 calc R . .
C38 C 0.7119(12) -0.0431(9) 0.9670(6) 0.170(5) Uani 1 1 d U . .
H38A H 0.7165 -0.0748 0.9998 0.255 Uiso 1 1 calc R . .
H38B H 0.8037 -0.0264 0.9567 0.255 Uiso 1 1 calc R . .
H38C H 0.6721 -0.0755 0.9384 0.255 Uiso 1 1 calc R . .
C39 C 0.0651(12) -0.2560(4) 0.9260(3) 0.099(3) Uani 1 1 d U . .
H39A H 0.0081 -0.3007 0.9130 0.118 Uiso 1 1 calc R . .
H39B H 0.1170 -0.2758 0.9572 0.118 Uiso 1 1 calc R . .
C40 C -0.0344(11) -0.1855(5) 0.9460(4) 0.100(3) Uani 1 1 d U . .
H40A H 0.0202 -0.1406 0.9591 0.150 Uiso 1 1 calc R . .
H40B H -0.0926 -0.2054 0.9748 0.150 Uiso 1 1 calc R . .
H40C H -0.0911 -0.1675 0.9162 0.150 Uiso 1 1 calc R . .
C41 C 0.3036(13) -0.2923(5) 0.8833(3) 0.113(4) Uani 1 1 d U . .
H41A H 0.3402 -0.2896 0.9200 0.135 Uiso 1 1 calc R . .
H41B H 0.2729 -0.3478 0.8769 0.135 Uiso 1 1 calc R . .
C42 C 0.4128(14) -0.2732(8) 0.8455(5) 0.158(5) Uani 1 1 d U . .
H42A H 0.3735 -0.2624 0.8103 0.237 Uiso 1 1 calc R . .
H42B H 0.4756 -0.3184 0.8430 0.237 Uiso 1 1 calc R . .
H42C H 0.4621 -0.2259 0.8580 0.237 Uiso 1 1 calc R . .
C43 C 0.1018(12) -0.2413(4) 0.8195(3) 0.093(3) Uani 1 1 d U . .
H43A H 0.1641 -0.2167 0.7931 0.111 Uiso 1 1 calc R . .
H43B H 0.0969 -0.2989 0.8109 0.111 Uiso 1 1 calc R . .
C44 C -0.0352(12) -0.2072(6) 0.8101(4) 0.118(4) Uani 1 1 d U . .
H44A H -0.1010 -0.2333 0.8338 0.177 Uiso 1 1 calc R . .
H44B H -0.0616 -0.2159 0.7729 0.177 Uiso 1 1 calc R . .
H44C H -0.0336 -0.1497 0.8176 0.177 Uiso 1 1 calc R . .

loop_
_atom_site_aniso_label
_atom_site_aniso_U_11
_atom_site_aniso_U_22
_atom_site_aniso_U_33
_atom_site_aniso_U_23
_atom_site_aniso_U_13
_atom_site_aniso_U_12
Fe1 0.0485(4) 0.0599(5) 0.0210(3) 0.0005(4) -0.0036(4) -0.0128(5)
B1 0.175(11) 0.034(4) 0.049(5) 0.004(4) -0.003(6) -0.019(6)
N1 0.079(4) 0.030(2) 0.027(2) 0.0070(19) -0.009(2) 0.008(3)
N2 0.040(2) 0.034(2) 0.020(2) 0.0010(17) -0.0050(19) -0.003(2)
N3 0.103(4) 0.039(3) 0.024(3) 0.010(2) -0.008(3) 0.001(3)
N4 0.054(3) 0.052(3) 0.024(2) 0.001(2) 0.000(2) -0.006(3)
C1 0.036(3) 0.041(3) 0.022(2) 0.003(2) -0.004(2) 0.006(3)
C2 0.087(4) 0.036(3) 0.027(3) -0.001(2) -0.001(3) 0.000(3)
C3 0.064(4) 0.034(3) 0.030(3) -0.005(2) -0.008(3) -0.008(3)
C4 0.126(6) 0.036(3) 0.027(3) 0.004(3) -0.005(4) 0.017(4)
C5 0.048(3) 0.045(3) 0.020(2) 0.003(2) -0.008(2) -0.001(3)
C6 0.171(8) 0.057(4) 0.033(3) 0.009(3) 0.006(4) -0.043(5)
C7 0.140(7) 0.050(4) 0.032(3) 0.006(3) 0.020(4) -0.037(4)
C8 0.065(3) 0.041(3) 0.026(3) 0.005(2) -0.014(2) -0.010(3)
C9 0.077(4) 0.084(4) 0.026(3) 0.008(3) -0.008(3) -0.032(3)
C10 0.111(6) 0.098(5) 0.047(4) 0.006(4) 0.000(4) -0.041(4)
C11 0.137(6) 0.068(4) 0.057(4) 0.003(4) -0.017(4) -0.035(4)
C12 0.133(6) 0.046(3) 0.059(4) -0.005(3) -0.031(4) 0.000(4)
C13 0.106(4) 0.038(3) 0.035(3) -0.005(2) -0.029(3) 0.007(3)
C14 0.058(4) 0.137(5) 0.041(3) -0.006(4) 0.001(3) -0.005(4)
C15 0.057(4) 0.281(13) 0.050(4) -0.017(6) 0.009(4) -0.007(6)
C16 0.095(6) 0.167(9) 0.053(4) -0.036(5) -0.012(4) 0.025(6)
C17 0.107(5) 0.059(4) 0.059(4) -0.019(3) -0.025(3) 0.035(4)
C18 0.199(10) 0.101(6) 0.087(6) -0.035(5) -0.015(7) 0.086(7)
C19 0.083(5) 0.156(8) 0.082(6) -0.039(6) -0.006(5) 0.048(5)
C20 0.040(3) 0.056(3) 0.026(2) 0.000(2) 0.005(2) -0.004(3)
C21 0.054(3) 0.068(3) 0.037(3) 0.008(3) 0.005(3) 0.012(3)
C22 0.091(5) 0.070(4) 0.050(4) 0.009(3) 0.004(3) 0.035(4)
C23 0.106(5) 0.061(4) 0.036(3) -0.001(3) 0.006(3) 0.006(4)
C24 0.068(4) 0.065(4) 0.030(3) -0.004(3) 0.002(3) -0.011(3)
C25 0.046(3) 0.067(3) 0.021(2) 0.003(2) 0.006(2) 0.000(3)
C26 0.056(4) 0.123(5) 0.056(4) 0.022(4) -0.002(3) 0.013(4)
C27A 0.110(10) 0.110(10) 0.052(7) 0.009(7) -0.009(7) 0.013(9)
C28A 0.051(6) 0.130(10) 0.070(7) 0.005(8) -0.010(6) 0.004(8)
C28B 0.054(7) 0.139(10) 0.076(8) 0.023(8) -0.029(7) -0.015(7)
C27B 0.076(9) 0.114(9) 0.088(9) 0.013(8) -0.018(7) 0.029(8)
C29 0.062(4) 0.110(5) 0.018(2) -0.003(3) 0.002(3) 0.035(3)
C30 0.054(4) 0.237(10) 0.037(3) -0.031(5) -0.011(3) 0.031(6)
C31 0.133(7) 0.112(6) 0.042(4) 0.018(4) 0.020(5) 0.066(6)
C32 0.050(4) 0.168(6) 0.079(4) 0.000(5) -0.009(3) -0.019(4)
C33 0.074(4) 0.169(6) 0.050(4) 0.018(4) -0.029(4) -0.047(4)
C34 0.098(5) 0.125(6) 0.035(3) -0.019(3) 0.006(3) -0.082(4)
C35 0.109(5) 0.090(5) 0.062(4) -0.016(3) 0.011(4) -0.053(4)
C36 0.091(5) 0.094(5) 0.043(3) 0.004(3) -0.008(4) -0.054(4)
C37 0.064(4) 0.151(6) 0.033(3) -0.011(4) 0.005(3) -0.050(4)
C38 0.092(7) 0.255(12) 0.163(10) -0.006(9) 0.000(7) 0.042(8)
C39 0.183(10) 0.048(4) 0.064(5) 0.016(4) -0.007(6) -0.033(5)
C40 0.152(9) 0.067(5) 0.080(6) 0.013(4) 0.013(6) -0.027(5)
C41 0.216(12) 0.078(5) 0.044(4) -0.011(4) -0.008(6) 0.036(7)
C42 0.189(12) 0.167(10) 0.118(9) -0.010(8) 0.027(8) 0.082(10)
C43 0.177(9) 0.049(4) 0.052(4) -0.002(3) -0.010(6) -0.042(6)
C44 0.155(9) 0.126(8) 0.072(6) 0.021(6) -0.026(6) -0.058(7)

loop_
_atom_type_symbol
_atom_type_description
_atom_type_scat_dispersion_real
_atom_type_scat_dispersion_imag
_atom_type_scat_source
C C 0.0033 0.0016 'International Tables Vol C Tables 4.2.6.8 and 6.1.1.4'
H H 0.0000 0.0000 'International Tables Vol C Tables 4.2.6.8 and 6.1.1.4'
B B 0.0013 0.0007 'International Tables Vol C Tables 4.2.6.8 and 6.1.1.4'
N N 0.0061 0.0033 'International Tables Vol C Tables 4.2.6.8 and 6.1.1.4'
Fe Fe 0.3463 0.8444 'International Tables Vol C Tables 4.2.6.8 and 6.1.1.4'

loop_
_geom_angle_atom_site_label_1
_geom_angle_atom_site_label_2
_geom_angle_atom_site_label_3
_geom_angle
C1 Fe1 C5 90.1(2)
C1 Fe1 C37 93.5(2)
C5 Fe1 C37 161.6(3)
C1 Fe1 C36 103.3(2)
C5 Fe1 C36 156.3(3)
C37 Fe1 C36 38.6(3)
C1 Fe1 C33 145.2(4)
C5 Fe1 C33 97.6(3)
C37 Fe1 C33 69.5(3)
C36 Fe1 C33 82.6(3)
C1 Fe1 C34 170.9(3)
C5 Fe1 C34 97.3(3)
C37 Fe1 C34 81.1(3)
C36 Fe1 C34 68.0(3)
C33 Fe1 C34 39.0(4)
C1 Fe1 C32 109.7(3)
C5 Fe1 C32 122.4(3)
C37 Fe1 C32 39.7(4)
C36 Fe1 C32 71.7(4)
C33 Fe1 C32 38.9(3)
C34 Fe1 C32 70.7(4)
C1 Fe1 C35 132.9(3)
C5 Fe1 C35 119.7(3)
C37 Fe1 C35 69.7(3)
C36 Fe1 C35 38.0(3)
C33 Fe1 C35 70.9(4)
C34 Fe1 C35 38.2(3)
C32 Fe1 C35 85.5(4)
C41 B1 C39 108.5(7)
C41 B1 C2 107.0(9)
C39 B1 C2 112.4(6)
C41 B1 C43 110.5(7)
C39 B1 C43 110.3(9)
C2 B1 C43 108.1(6)
C1 N1 C2 114.3(4)
C1 N1 C4 120.9(5)
C2 N1 C4 124.5(5)
C1 N2 C3 110.4(4)
C1 N2 C8 127.5(4)
C3 N2 C8 121.6(4)
C5 N3 C6 112.5(5)
C5 N3 C4 123.9(5)
C6 N3 C4 123.5(5)
C5 N4 C7 110.2(5)
C5 N4 C20 127.5(5)
C7 N4 C20 122.3(5)
N2 C1 N1 102.3(4)
N2 C1 Fe1 135.9(4)
N1 C1 Fe1 121.8(3)
C3 C2 N1 102.1(5)
C3 C2 B1 130.8(6)
N1 C2 B1 127.1(5)
C2 C3 N2 110.8(5)
C2 C3 H3 124.6
N2 C3 H3 124.6
N3 C4 N1 112.2(5)
N3 C4 H4A 109.2
N1 C4 H4A 109.2
N3 C4 H4B 109.2
N1 C4 H4B 109.2
H4A C4 H4B 107.9
N3 C5 N4 103.1(5)
N3 C5 Fe1 120.4(4)
N4 C5 Fe1 136.4(5)
C7 C6 N3 106.2(6)
C7 C6 H6 126.9
N3 C6 H6 126.9
C6 C7 N4 107.9(6)
C6 C7 H7 126.0
N4 C7 H7 126.0
C13 C8 C9 124.5(6)
C13 C8 N2 119.6(6)
C9 C8 N2 115.8(5)
C10 C9 C8 115.2(8)
C10 C9 C14 120.9(7)
C8 C9 C14 123.8(6)
C11 C10 C9 120.7(9)
C11 C10 H10 119.7
C9 C10 H10 119.7
C10 C11 C12 125.8(8)
C10 C11 H11 117.1
C12 C11 H11 117.1
C11 C12 C13 117.3(8)
C11 C12 H12 121.3
C13 C12 H12 121.3
C8 C13 C12 116.4(8)
C8 C13 C17 122.1(6)
C12 C13 C17 121.5(7)
C9 C14 C16 108.7(7)
C9 C14 C15 109.9(9)
C16 C14 C15 109.7(7)
C9 C14 H14 109.5
C16 C14 H14 109.5
C15 C14 H14 109.5
C14 C15 H15A 109.5
C14 C15 H15B 109.5
H15A C15 H15B 109.5
C14 C15 H15C 109.5
H15A C15 H15C 109.5
H15B C15 H15C 109.5
C14 C16 H16A 109.5
C14 C16 H16B 109.5
H16A C16 H16B 109.5
C14 C16 H16C 109.5
H16A C16 H16C 109.5
H16B C16 H16C 109.5
C13 C17 C19 112.1(6)
C13 C17 C18 110.6(8)
C19 C17 C18 109.6(8)
C13 C17 H17 108.1
C19 C17 H17 108.1
C18 C17 H17 108.1
C17 C18 H18A 109.5
C17 C18 H18B 109.5
H18A C18 H18B 109.5
C17 C18 H18C 109.5
H18A C18 H18C 109.5
H18B C18 H18C 109.5
C17 C19 H19A 109.5
C17 C19 H19B 109.5
H19A C19 H19B 109.5
C17 C19 H19C 109.5
H19A C19 H19C 109.5
H19B C19 H19C 109.5
C21 C20 C25 123.0(6)
C21 C20 N4 119.6(5)
C25 C20 N4 117.3(5)
C20 C21 C22 116.8(6)
C20 C21 C26 120.1(7)
C22 C21 C26 123.1(7)
C23 C22 C21 120.7(7)
C23 C22 H22 119.6
C21 C22 H22 119.6
C22 C23 C24 120.8(7)
C22 C23 H23 119.6
C24 C23 H23 119.6
C23 C24 C25 121.9(7)
C23 C24 H24 119.0
C25 C24 H24 119.0
C24 C25 C20 116.5(6)
C24 C25 C29 121.2(6)
C20 C25 C29 122.3(6)
C27B C26 C21 124.8(11)
C27B C26 C27A 46.7(10)
C21 C26 C27A 108.4(9)
C27B C26 C28B 102.8(11)
C21 C26 C28B 112.0(7)
C27A C26 C28B 139.3(11)
C27B C26 C28A 56.6(10)
C21 C26 C28A 103.9(8)
C27A C26 C28A 102.3(11)
C28B C26 C28A 63.0(9)
C27B C26 H26 105.2
C21 C26 H26 105.2
C27A C26 H26 68.4
C28B C26 H26 105.2
C28A C26 H26 150.9
C26 C27A H27A 109.5
C26 C27A H27B 109.5
H27A C27A H27B 109.5
C26 C27A H27C 109.5
H27A C27A H27C 109.5
H27B C27A H27C 109.5
C26 C28A H28A 109.5
C26 C28A H28B 109.5
H28A C28A H28B 109.5
C26 C28A H28C 109.5
H28A C28A H28C 109.5
H28B C28A H28C 109.5
C26 C28B H28D 109.5
C26 C28B H28E 109.5
C26 C28B H28F 109.5
C26 C27B H27D 109.5
C26 C27B H27E 109.5
C26 C27B H27F 109.5
C25 C29 C31 108.9(5)
C25 C29 C30 111.5(7)
C31 C29 C30 110.9(6)
C25 C29 H29 108.5
C31 C29 H29 108.5
C30 C29 H29 108.5
C29 C30 H30A 109.5
C29 C30 H30B 109.5
H30A C30 H30B 109.5
C29 C30 H30C 109.5
H30A C30 H30C 109.5
H30B C30 H30C 109.5
C29 C31 H31A 109.5
C29 C31 H31B 109.5
H31A C31 H31B 109.5
C29 C31 H31C 109.5
H31A C31 H31C 109.5
H31B C31 H31C 109.5
C33 C32 C37 114.9(9)
C33 C32 C38 120.4(10)
C37 C32 C38 124.6(9)
C33 C32 Fe1 69.8(5)
C37 C32 Fe1 69.2(4)
C38 C32 Fe1 126.5(7)
C32 C33 C34 121.3(8)
C32 C33 Fe1 71.3(4)
C34 C33 Fe1 71.3(5)
C32 C33 H33 119.4
C34 C33 H33 119.4
Fe1 C33 H33 130.9
C35 C34 C33 122.2(7)
C35 C34 Fe1 71.1(4)
C33 C34 Fe1 69.7(4)
C35 C34 H34 118.9
C33 C34 H34 118.9
Fe1 C34 H34 134.0
C36 C35 C34 117.2(9)
C36 C35 Fe1 70.0(5)
C34 C35 Fe1 70.7(5)
C36 C35 H35 121.4
C34 C35 H35 121.4
Fe1 C35 H35 130.2
C35 C36 C37 121.8(9)
C35 C36 Fe1 72.1(5)
C37 C36 Fe1 70.6(5)
C35 C36 H36 119.1
C37 C36 H36 119.1
Fe1 C36 H36 131.2
C36 C37 C32 122.5(7)
C36 C37 Fe1 70.8(4)
C32 C37 Fe1 71.1(4)
C36 C37 H37 118.7
C32 C37 H37 118.8
Fe1 C37 H37 132.7
C32 C38 H38A 109.5
C32 C38 H38B 109.5
H38A C38 H38B 109.5
C32 C38 H38C 109.5
H38A C38 H38C 109.5
H38B C38 H38C 109.5
C40 C39 B1 116.5(6)
C40 C39 H39A 108.2
B1 C39 H39A 108.2
C40 C39 H39B 108.2
B1 C39 H39B 108.2
H39A C39 H39B 107.3
C39 C40 H40A 109.5
C39 C40 H40B 109.5
H40A C40 H40B 109.5
C39 C40 H40C 109.5
H40A C40 H40C 109.5
H40B C40 H40C 109.5
C42 C41 B1 113.3(8)
C42 C41 H41A 108.9
B1 C41 H41A 108.9
C42 C41 H41B 108.9
B1 C41 H41B 108.9
H41A C41 H41B 107.7
C41 C42 H42A 109.5
C41 C42 H42B 109.5
H42A C42 H42B 109.5
C41 C42 H42C 109.5
H42A C42 H42C 109.5
H42B C42 H42C 109.5
C44 C43 B1 120.1(9)
C44 C43 H43A 107.3
B1 C43 H43A 107.3
C44 C43 H43B 107.3
B1 C43 H43B 107.3
H43A C43 H43B 106.9
C43 C44 H44A 109.5
C43 C44 H44B 109.5
H44A C44 H44B 109.5
C43 C44 H44C 109.5
H44A C44 H44C 109.5
H44B C44 H44C 109.5

loop_
_geom_bond_atom_site_label_1
_geom_bond_atom_site_label_2
_geom_bond_distance
Fe1 C1 1.966(5)
Fe1 C5 1.970(5)
Fe1 C37 2.092(7)
Fe1 C36 2.095(7)
Fe1 C33 2.097(7)
Fe1 C34 2.117(7)
Fe1 C32 2.117(7)
Fe1 C35 2.122(8)
B1 C41 1.620(16)
B1 C39 1.643(14)
B1 C2 1.647(10)
B1 C43 1.652(12)
N1 C1 1.378(7)
N1 C2 1.403(7)
N1 C4 1.440(7)
N2 C1 1.363(6)
N2 C3 1.382(7)
N2 C8 1.448(7)
N3 C5 1.349(8)
N3 C6 1.373(8)
N3 C4 1.430(7)
N4 C5 1.360(6)
N4 C7 1.390(8)
N4 C20 1.452(7)
C2 C3 1.347(8)
C3 H3 0.9500
C4 H4A 0.9900
C4 H4B 0.9900
C6 C7 1.310(9)
C6 H6 0.9500
C7 H7 0.9500
C8 C13 1.364(9)
C8 C9 1.438(10)
C9 C10 1.408(10)
C9 C14 1.500(11)
C10 C11 1.299(12)
C10 H10 0.9500
C11 C12 1.379(13)
C11 H11 0.9500
C12 C13 1.450(10)
C12 H12 0.9500
C13 C17 1.502(11)
C14 C16 1.505(10)
C14 C15 1.547(11)
C14 H14 1.0000
C15 H15A 0.9800
C15 H15B 0.9800
C15 H15C 0.9800
C16 H16A 0.9800
C16 H16B 0.9800
C16 H16C 0.9800
C17 C19 1.514(12)
C17 C18 1.559(10)
C17 H17 1.0000
C18 H18A 0.9800
C18 H18B 0.9800
C18 H18C 0.9800
C19 H19A 0.9800
C19 H19B 0.9800
C19 H19C 0.9800
C20 C21 1.385(8)
C20 C25 1.400(8)
C21 C22 1.402(10)
C21 C26 1.517(10)
C22 C23 1.358(10)
C22 H22 0.9500
C23 C24 1.361(10)
C23 H23 0.9500
C24 C25 1.375(9)
C24 H24 0.9500
C25 C29 1.506(9)
C26 C27B 1.380(17)
C26 C27A 1.551(18)
C26 C28B 1.607(18)
C26 C28A 1.628(18)
C26 H26 1.0000
C27A H27A 0.9800
C27A H27B 0.9800
C27A H27C 0.9800
C28A H28A 0.9800
C28A H28B 0.9800
C28A H28C 0.9800
C28B H28D 0.9800
C28B H28E 0.9800
C28B H28F 0.9800
C27B H27D 0.9800
C27B H27E 0.9800
C27B H27F 0.9800
C29 C31 1.535(10)
C29 C30 1.569(11)
C29 H29 1.0000
C30 H30A 0.9800
C30 H30B 0.9800
C30 H30C 0.9800
C31 H31A 0.9800
C31 H31B 0.9800
C31 H31C 0.9800
C32 C33 1.404(12)
C32 C37 1.429(13)
C32 C38 1.547(15)
C33 C34 1.407(13)
C33 H33 0.9500
C34 C35 1.388(12)
C34 H34 0.9500
C35 C36 1.372(10)
C35 H35 0.9500
C36 C37 1.384(12)
C36 H36 0.9500
C37 H37 0.9500
C38 H38A 0.9800
C38 H38B 0.9800
C38 H38C 0.9800
C39 C40 1.614(12)
C39 H39A 0.9900
C39 H39B 0.9900
C40 H40A 0.9800
C40 H40B 0.9800
C40 H40C 0.9800
C41 C42 1.466(16)
C41 H41A 0.9900
C41 H41B 0.9900
C42 H42A 0.9800
C42 H42B 0.9800
C42 H42C 0.9800
C43 C44 1.481(14)
C43 H43A 0.9900
C43 H43B 0.9900
C44 H44A 0.9800
C44 H44B 0.9800
C44 H44C 0.9800

loop_
_geom_torsion_atom_site_label_1
_geom_torsion_atom_site_label_2
_geom_torsion_atom_site_label_3
_geom_torsion_atom_site_label_4
_geom_torsion
C3 N2 C1 N1 0.4(6)
C8 N2 C1 N1 -171.8(5)
C3 N2 C1 Fe1 -178.4(5)
C8 N2 C1 Fe1 9.4(9)
C2 N1 C1 N2 -0.4(6)
C4 N1 C1 N2 174.0(6)
C2 N1 C1 Fe1 178.7(4)
C4 N1 C1 Fe1 -6.9(8)
C5 Fe1 C1 N2 148.5(6)
C37 Fe1 C1 N2 -49.6(6)
C36 Fe1 C1 N2 -11.8(6)
C33 Fe1 C1 N2 -107.9(7)
C34 Fe1 C1 N2 4(2)
C32 Fe1 C1 N2 -86.8(6)
C35 Fe1 C1 N2 15.8(7)
C5 Fe1 C1 N1 -30.2(4)
C37 Fe1 C1 N1 131.7(5)
C36 Fe1 C1 N1 169.5(5)
C33 Fe1 C1 N1 73.5(7)
C34 Fe1 C1 N1 -174.8(19)
C32 Fe1 C1 N1 94.5(5)
C35 Fe1 C1 N1 -162.9(5)
C1 N1 C2 C3 0.2(7)
C4 N1 C2 C3 -174.0(6)
C1 N1 C2 B1 -177.9(8)
C4 N1 C2 B1 7.9(12)
C41 B1 C2 C3 116.1(9)
C39 B1 C2 C3 -124.9(9)
C43 B1 C2 C3 -2.9(14)
C41 B1 C2 N1 -66.3(10)
C39 B1 C2 N1 52.7(12)
C43 B1 C2 N1 174.7(7)
N1 C2 C3 N2 0.1(7)
B1 C2 C3 N2 178.1(8)
C1 N2 C3 C2 -0.3(7)
C8 N2 C3 C2 172.4(6)
C5 N3 C4 N1 -49.5(9)
C6 N3 C4 N1 134.3(8)
C1 N1 C4 N3 52.2(9)
C2 N1 C4 N3 -134.0(7)
C6 N3 C5 N4 0.2(8)
C4 N3 C5 N4 -176.4(6)
C6 N3 C5 Fe1 177.4(6)
C4 N3 C5 Fe1 0.8(8)
C7 N4 C5 N3 1.0(7)
C20 N4 C5 N3 -177.6(5)
C7 N4 C5 Fe1 -175.4(6)
C20 N4 C5 Fe1 5.9(9)
C1 Fe1 C5 N3 33.2(5)
C37 Fe1 C5 N3 -68.4(10)
C36 Fe1 C5 N3 158.4(6)
C33 Fe1 C5 N3 -112.7(5)
C34 Fe1 C5 N3 -152.0(6)
C32 Fe1 C5 N3 -80.3(6)
C35 Fe1 C5 N3 175.0(5)
C1 Fe1 C5 N4 -150.7(6)
C37 Fe1 C5 N4 107.6(10)
C36 Fe1 C5 N4 -25.6(10)
C33 Fe1 C5 N4 63.3(7)
C34 Fe1 C5 N4 24.0(7)
C32 Fe1 C5 N4 95.7(7)
C35 Fe1 C5 N4 -9.0(7)
C5 N3 C6 C7 -1.4(10)
C4 N3 C6 C7 175.2(8)
N3 C6 C7 N4 2.0(11)
C5 N4 C7 C6 -2.0(10)
C20 N4 C7 C6 176.8(7)
C1 N2 C8 C13 -84.8(7)
C3 N2 C8 C13 103.8(6)
C1 N2 C8 C9 98.1(6)
C3 N2 C8 C9 -73.3(7)
C13 C8 C9 C10 0.6(9)
N2 C8 C9 C10 177.5(5)
C13 C8 C9 C14 -176.8(6)
N2 C8 C9 C14 0.2(8)
C8 C9 C10 C11 1.0(11)
C14 C9 C10 C11 178.4(7)
C9 C10 C11 C12 -2.7(14)
C10 C11 C12 C13 2.7(13)
C9 C8 C13 C12 -0.6(9)
N2 C8 C13 C12 -177.4(5)
C9 C8 C13 C17 177.8(6)
N2 C8 C13 C17 0.9(9)
C11 C12 C13 C8 -0.9(10)
C11 C12 C13 C17 -179.3(7)
C10 C9 C14 C16 -73.9(9)
C8 C9 C14 C16 103.3(8)
C10 C9 C14 C15 46.1(9)
C8 C9 C14 C15 -136.6(7)
C8 C13 C17 C19 -85.2(8)
C12 C13 C17 C19 93.1(8)
C8 C13 C17 C18 152.2(7)
C12 C13 C17 C18 -29.6(9)
C5 N4 C20 C21 83.8(7)
C7 N4 C20 C21 -94.7(8)
C5 N4 C20 C25 -100.5(6)
C7 N4 C20 C25 81.0(8)
C25 C20 C21 C22 6.7(9)
N4 C20 C21 C22 -177.9(6)
C25 C20 C21 C26 -171.1(6)
N4 C20 C21 C26 4.4(8)
C20 C21 C22 C23 -3.7(10)
C26 C21 C22 C23 173.9(7)
C21 C22 C23 C24 -0.8(11)
C22 C23 C24 C25 2.6(11)
C23 C24 C25 C20 0.1(9)
C23 C24 C25 C29 -178.5(6)
C21 C20 C25 C24 -4.9(9)
N4 C20 C25 C24 179.5(5)
C21 C20 C25 C29 173.7(6)
N4 C20 C25 C29 -1.9(8)
C20 C21 C26 C27B -159.4(12)
C22 C21 C26 C27B 23.1(15)
C20 C21 C26 C27A -109.8(10)
C22 C21 C26 C27A 72.6(11)
C20 C21 C26 C28B 75.8(11)
C22 C21 C26 C28B -101.8(11)
C20 C21 C26 C28A 141.9(9)
C22 C21 C26 C28A -35.6(11)
C24 C25 C29 C31 81.3(8)
C20 C25 C29 C31 -97.2(7)
C24 C25 C29 C30 -41.3(7)
C20 C25 C29 C30 140.1(6)
C1 Fe1 C32 C33 -160.9(6)
C5 Fe1 C32 C33 -57.6(7)
C37 Fe1 C32 C33 128.3(9)
C36 Fe1 C32 C33 101.1(7)
C34 Fe1 C32 C33 28.7(6)
C35 Fe1 C32 C33 64.9(6)
C1 Fe1 C32 C37 70.8(6)
C5 Fe1 C32 C37 174.1(5)
C36 Fe1 C32 C37 -27.1(5)
C33 Fe1 C32 C37 -128.3(9)
C34 Fe1 C32 C37 -99.5(6)
C35 Fe1 C32 C37 -63.4(5)
C1 Fe1 C32 C38 -47.5(10)
C5 Fe1 C32 C38 55.8(10)
C37 Fe1 C32 C38 -118.3(11)
C36 Fe1 C32 C38 -145.4(10)
C33 Fe1 C32 C38 113.5(12)
C34 Fe1 C32 C38 142.2(10)
C35 Fe1 C32 C38 178.4(10)
C37 C32 C33 C34 1.0(12)
C38 C32 C33 C34 -174.3(9)
Fe1 C32 C33 C34 -53.0(7)
C37 C32 C33 Fe1 54.0(6)
C38 C32 C33 Fe1 -121.3(9)
C1 Fe1 C33 C32 32.6(9)
C5 Fe1 C33 C32 134.0(6)
C37 Fe1 C33 C32 -32.4(6)
C36 Fe1 C33 C32 -69.9(7)
C34 Fe1 C33 C32 -133.9(9)
C35 Fe1 C33 C32 -107.2(7)
C1 Fe1 C33 C34 166.5(4)
C5 Fe1 C33 C34 -92.1(5)
C37 Fe1 C33 C34 101.5(6)
C36 Fe1 C33 C34 64.0(5)
C32 Fe1 C33 C34 133.9(9)
C35 Fe1 C33 C34 26.7(5)
C32 C33 C34 C35 2.9(13)
Fe1 C33 C34 C35 -50.1(7)
C32 C33 C34 Fe1 53.0(7)
C1 Fe1 C34 C35 14(2)
C5 Fe1 C34 C35 -130.2(5)
C37 Fe1 C34 C35 68.4(6)
C36 Fe1 C34 C35 30.6(5)
C33 Fe1 C34 C35 136.6(7)
C32 Fe1 C34 C35 108.0(6)
C1 Fe1 C34 C33 -123(2)
C5 Fe1 C34 C33 93.2(5)
C37 Fe1 C34 C33 -68.3(5)
C36 Fe1 C34 C33 -106.1(6)
C32 Fe1 C34 C33 -28.7(5)
C35 Fe1 C34 C33 -136.6(7)
C33 C34 C35 C36 -4.5(11)
Fe1 C34 C35 C36 -54.0(6)
C33 C34 C35 Fe1 49.5(7)
C1 Fe1 C35 C36 -47.0(7)
C5 Fe1 C35 C36 -169.3(5)
C37 Fe1 C35 C36 28.3(5)
C33 Fe1 C35 C36 102.8(6)
C34 Fe1 C35 C36 130.0(8)
C32 Fe1 C35 C36 65.7(6)
C1 Fe1 C35 C34 -177.0(5)
C5 Fe1 C35 C34 60.8(6)
C37 Fe1 C35 C34 -101.7(6)
C36 Fe1 C35 C34 -130.0(8)
C33 Fe1 C35 C34 -27.2(5)
C32 Fe1 C35 C34 -64.2(6)
C34 C35 C36 C37 2.2(11)
Fe1 C35 C36 C37 -52.2(7)
C34 C35 C36 Fe1 54.4(6)
C1 Fe1 C36 C35 146.6(6)
C5 Fe1 C36 C35 23.7(10)
C37 Fe1 C36 C35 -134.6(8)
C33 Fe1 C36 C35 -68.3(6)
C34 Fe1 C36 C35 -30.8(6)
C32 Fe1 C36 C35 -106.8(6)
C1 Fe1 C36 C37 -78.8(4)
C5 Fe1 C36 C37 158.3(6)
C33 Fe1 C36 C37 66.3(5)
C34 Fe1 C36 C37 103.8(6)
C32 Fe1 C36 C37 27.8(5)
C35 Fe1 C36 C37 134.6(8)
C35 C36 C37 C32 1.8(12)
Fe1 C36 C37 C32 -51.1(7)
C35 C36 C37 Fe1 52.9(7)
C33 C32 C37 C36 -3.3(11)
C38 C32 C37 C36 171.7(9)
Fe1 C32 C37 C36 51.0(7)
C33 C32 C37 Fe1 -54.3(6)
C38 C32 C37 Fe1 120.8(9)
C1 Fe1 C37 C36 106.9(4)
C5 Fe1 C37 C36 -152.0(8)
C33 Fe1 C37 C36 -104.3(5)
C34 Fe1 C37 C36 -65.7(5)
C32 Fe1 C37 C36 -136.1(7)
C35 Fe1 C37 C36 -27.8(5)
C1 Fe1 C37 C32 -117.0(6)
C5 Fe1 C37 C32 -15.9(11)
C36 Fe1 C37 C32 136.1(7)
C33 Fe1 C37 C32 31.8(6)
C34 Fe1 C37 C32 70.4(6)
C35 Fe1 C37 C32 108.2(6)
C41 B1 C39 C40 154.0(8)
C2 B1 C39 C40 35.9(12)
C43 B1 C39 C40 -84.8(9)
C39 B1 C41 C42 -175.5(8)
C2 B1 C41 C42 -54.1(10)
C43 B1 C41 C42 63.4(11)
C41 B1 C43 C44 166.2(8)
C39 B1 C43 C44 46.2(9)
C2 B1 C43 C44 -77.1(11)
